data_7242445
loop_
_publ_author_name
'Hasuo, Naohiro'
'Takahashi, Kiyonori'
'Hisaki, Ichiro'
'Kokado, Kenta'
'Nakamura, Takayoshi'

_publ_section_title
;
 Molecular motion of halogenated ethylammonium/[18]crown-6 supramolecular
 ions in nickel dithiolate magnetic crystals
;
_journal_issue 14
_journal_name_full CrystEngComm
_journal_page_first 2756
_journal_page_last 2763
_journal_paper_doi 10.1039/D1CE00253H
_journal_volume 23
_journal_year 2021
_chemical_formula_moiety 'C6 Ni S10, C2 H7 Br N, C12 H24 O6'
_chemical_formula_sum 'C20 H31 Br N Ni O6 S10'
_chemical_formula_weight 840.68
_space_group_crystal_system triclinic
_space_group_IT_number 2
_space_group_name_Hall '-P 1'
_space_group_name_H-M_alt 'P -1'
_atom_sites_solution_hydrogens geom
_atom_sites_solution_primary dual
_audit_creation_date 2020-11-10
_audit_creation_method
;
Olex2 1.3-ac4
(compiled 2019.10.09 svn.r3662 for Rigaku Oxford Diffraction, GUI svn.r5959)
;
_audit_update_record
;
2020-12-31 deposited with the CCDC.	2021-03-18 downloaded from the CCDC.
;
_cell_angle_alpha 65.696(3)
_cell_angle_beta 81.308(3)
_cell_angle_gamma 78.012(3)
_cell_formula_units_Z 2
_cell_length_a 11.2167(4)
_cell_length_b 12.1808(4)
_cell_length_c 13.7373(5)
_cell_measurement_reflns_used 12564
_cell_measurement_temperature 373
_cell_measurement_theta_max 28.3220
_cell_measurement_theta_min 1.8560
_cell_volume 1668.72(11)
_computing_cell_refinement 'CrysAlisPro 1.171.41.63a (Rigaku OD, 2020)'
_computing_data_collection 'CrysAlisPro 1.171.41.63a (Rigaku OD, 2020)'
_computing_data_reduction 'CrysAlisPro 1.171.41.63a (Rigaku OD, 2020)'
_computing_molecular_graphics 'Olex2 1.3-ac4 (Dolomanov et al., 2009)'
_computing_publication_material 'Olex2 1.3-ac4 (Dolomanov et al., 2009)'
_computing_structure_refinement 'ShelXL 2018/3 (Sheldrick, 2015)'
_computing_structure_solution 'SHELXT 2018/2 (Sheldrick, 2018)'
_diffrn_ambient_temperature 373
_diffrn_detector CCD
_diffrn_detector_area_resol_mean 10.0000
_diffrn_detector_type 'Rigaku Saturn724+'
_diffrn_measured_fraction_theta_full 1.000
_diffrn_measured_fraction_theta_max 0.889
_diffrn_measurement_details
;
List of Runs (angles in degrees, time in seconds):

  # Type    Start    End  Width  t~exp~   \w     \q     \k     \f   Frames
#--------------------------------------------------------------------------
  1  \w     11.00  87.00   0.50    0.87    --   21.69-116.00   2.00  152
  2  \w     40.00 103.00   0.50    0.87    --   21.69-162.00-146.00  126
  3  \w    -59.00  44.00   0.50    0.87    --   21.69 -37.00-180.00  206
  4  \w    -25.00 101.00   0.50    0.87    --   21.69  19.00-150.00  252
  5  \w     55.00  80.00   0.50    0.87    --   21.69 162.00-119.00   50
  6  \w    -24.00  61.00   0.50    0.87    --  -21.62  19.00-120.00  170
  7  \w    -58.00  -8.00   0.50    0.87    --  -21.62 116.00  90.00  100
  8  \w    -25.00  55.00   0.50    0.87    --  -21.62  19.00  90.00  160
  9  \w   -100.00 -40.00   0.50    0.87    --  -21.62 162.00-119.00  120
 10  \w   -112.00  42.00   0.50    0.87    --  -21.62 -37.00-150.00  308
 11  \w    -16.00  22.00   0.50    0.87    --  -21.62 -99.00 -90.00   76
 12  \w    -13.00  38.00   0.50    0.87    --  -21.62 -99.00 -30.00  102
 13  \w   -102.00  20.00   0.50    0.87    --  -21.62 -57.00  90.00  244
 14  \w   -107.00 -81.00   0.50    0.87    --  -21.62-162.00-146.00   52
 15  \w   -105.00  20.00   0.50    0.87    --  -21.62 -57.00 -60.00  250
 16  \w    -17.00  35.00   0.50    0.87    --  -21.62 -99.00-180.00  104
;
_diffrn_measurement_device 'AFC12 (Right): Kappa 3 circle'
_diffrn_measurement_device_type 'XtaLAB Synergy R, HyPix'
_diffrn_measurement_method '\w scans'
_diffrn_measurement_specimen_support 'Mitegen 50um'
_diffrn_orient_matrix_type 'CrysAlisPro convention (1999,Acta A55,543-557)'
_diffrn_orient_matrix_UB_11 0.0302304000
_diffrn_orient_matrix_UB_12 0.0069553000
_diffrn_orient_matrix_UB_13 0.0383940000
_diffrn_orient_matrix_UB_21 -0.0239978000
_diffrn_orient_matrix_UB_22 -0.0502614000
_diffrn_orient_matrix_UB_23 0.0409747000
_diffrn_orient_matrix_UB_31 0.0520778000
_diffrn_orient_matrix_UB_32 -0.0402137000
_diffrn_orient_matrix_UB_33 -0.0086114000
_diffrn_radiation_collimation 0.3
_diffrn_radiation_monochromator Confocal
_diffrn_radiation_probe x-ray
_diffrn_radiation_type 'Mo K\a'
_diffrn_radiation_wavelength 0.71073
_diffrn_reflns_av_R_equivalents 0.0910
_diffrn_reflns_av_unetI/netI 0.0807
_diffrn_reflns_Laue_measured_fraction_full 1.000
_diffrn_reflns_Laue_measured_fraction_max 0.889
_diffrn_reflns_limit_h_max 14
_diffrn_reflns_limit_h_min -15
_diffrn_reflns_limit_k_max 16
_diffrn_reflns_limit_k_min -15
_diffrn_reflns_limit_l_max 18
_diffrn_reflns_limit_l_min -17
_diffrn_reflns_number 35265
_diffrn_reflns_point_group_measured_fraction_full 1.000
_diffrn_reflns_point_group_measured_fraction_max 0.889
_diffrn_reflns_theta_full 25.242
_diffrn_reflns_theta_max 29.055
_diffrn_reflns_theta_min 1.859
_diffrn_source 'micro-focus sealed X-ray tube'
_diffrn_source_current 24.0
_diffrn_source_power 1.2
_diffrn_source_target Mo
_diffrn_source_type 'Rotating Anode'
_diffrn_source_voltage 50.0
_exptl_absorpt_coefficient_mu 2.439
_exptl_absorpt_correction_T_max 1.00000
_exptl_absorpt_correction_T_min 0.53940
_exptl_absorpt_correction_type multi-scan
_exptl_absorpt_process_details
;
CrysAlisPro 1.171.41.63a (Rigaku Oxford Diffraction, 2020)
Empirical absorption correction using spherical harmonics,
 implemented in SCALE3 ABSPACK scaling algorithm.
;
_exptl_crystal_colour black
_exptl_crystal_colour_primary black
_exptl_crystal_density_diffrn 1.673
_exptl_crystal_description block
_exptl_crystal_F_000 858
_exptl_crystal_size_max 0.44
_exptl_crystal_size_mid 0.11
_exptl_crystal_size_min 0.07
_refine_diff_density_max 0.420
_refine_diff_density_min -0.309
_refine_diff_density_rms 0.068
_refine_ls_extinction_method none
_refine_ls_goodness_of_fit_ref 1.008
_refine_ls_hydrogen_treatment constr
_refine_ls_matrix_type full
_refine_ls_number_parameters 393
_refine_ls_number_reflns 7932
_refine_ls_number_restraints 19
_refine_ls_restrained_S_all 1.008
_refine_ls_R_factor_all 0.1032
_refine_ls_R_factor_gt 0.0470
_refine_ls_shift/su_max 0.001
_refine_ls_shift/su_mean 0.000
_refine_ls_structure_factor_coef Fsqd
_refine_ls_weighting_details 'w=1/[\s^2^(Fo^2^)+(0.0454P)^2^] where P=(Fo^2^+2Fc^2^)/3'
_refine_ls_weighting_scheme calc
_refine_ls_wR_factor_gt 0.1118
_refine_ls_wR_factor_ref 0.1318
_reflns_Friedel_coverage 0.000
_reflns_number_gt 4430
_reflns_number_total 7932
_reflns_threshold_expression 'I > 2\s(I)'
_cod_data_source_file d1ce00253h3.cif
_cod_data_source_block 373k
_cod_depositor_comments 'Adding full bibliography for 7242434--7242480.cif.'
_cod_database_code 7242445
_shelx_shelxl_version_number 2018/3
_chemical_oxdiff_formula BrCHNONiS
_chemical_oxdiff_usercomment 223K
_shelx_space_group_comment
;
The symmetry employed for this shelxl refinement is uniquely defined
by the following loop, which should always be used as a source of
symmetry information in preference to the above space-group names.
They are only intended as comments.
;
_shelx_estimated_absorpt_t_max 0.848
_shelx_estimated_absorpt_t_min 0.413
_reflns_odcompleteness_completeness 100.00
_reflns_odcompleteness_iscentric 1
_reflns_odcompleteness_theta 26.32
_olex2_refinement_description
;
1. Fixed Uiso
 At 1.2 times of:
  All C(H,H) groups, All N(H,H,H,H,H,H) groups
2. Uiso/Uaniso restraints and constraints
C15 \\sim C16: within 2A with sigma of 0.04 and sigma for terminal atoms of
0.08 within 2A
C1A \\sim N1: within 2A with sigma of 0.04 and sigma for terminal atoms of 0.08
within 2A
C1 \\sim C2: within 2A with sigma of 0.04 and sigma for terminal atoms of 0.08
within 2A
3. Others
 1*[Sof(Br1)]+1*[Sof(Br1B)]+1*[Sof(Br1A)]=1 with esd of 0.0001
 Sof(H1BD)=Sof(H1BE)=Sof(H1BF)=Sof(C1A)=Sof(H1AD)=Sof(H1AE)=Sof(C2A)=Sof(H2AA)=
 Sof(H2AB)=1-FVAR(1)
 Sof(H1AA)=Sof(H1AB)=Sof(H1AC)=Sof(C1)=Sof(H1A)=Sof(H1B)=Sof(C2)=Sof(H2A)=
 Sof(H2B)=FVAR(1)
4.a Secondary CH2 refined with riding coordinates:
 C10(H10A,H10B), C8(H8A,H8B), C11(H11A,H11B), C12(H12A,H12B), C9(H9A,H9B),
 C14(H14A,H14B), C3(H3A,H3B), C13(H13A,H13B), C7(H7A,H7B), C4(H4A,H4B), C6(H6A,
 H6B), C5(H5A,H5B), C1A(H1AD,H1AE), C1(H1A,H1B), C2(H2A,H2B), C2A(H2AA,H2AB)
4.b Idealised Me refined as rotating group:
 N1(H1BD,H1BE,H1BF), N1(H1AA,H1AB,H1AC)
;
_olex2_exptl_crystal_mounting_method loop
_olex2_submission_special_instructions 'No special instructions were received'
_oxdiff_exptl_absorpt_empirical_details
;
Empirical correction (ABSPACK) includes:
- Absorption correction using spherical harmonics
- Frame scaling
;
_oxdiff_exptl_absorpt_empirical_full_max 4.343
_oxdiff_exptl_absorpt_empirical_full_min 0.263

loop_
_space_group_symop_operation_xyz
'x, y, z'
'-x, -y, -z'

loop_
_atom_site_label
_atom_site_type_symbol
_atom_site_fract_x
_atom_site_fract_y
_atom_site_fract_z
_atom_site_U_iso_or_equiv
_atom_site_adp_type
_atom_site_occupancy
_atom_site_site_symmetry_order
_atom_site_calc_flag
_atom_site_refinement_flags_posn
_atom_site_refinement_flags_adp
_atom_site_refinement_flags_occupancy
_atom_site_disorder_assembly
_atom_site_disorder_group
Ni1 Ni 0.13298(4) 0.46357(3) 0.88304(3) 0.05131(14) Uani 1 1 d . . . . .
S1 S 0.09935(8) 0.33926(7) 0.81759(7) 0.0574(2) Uani 1 1 d . . . . .
S3 S 0.20688(8) 0.07297(8) 0.86718(7) 0.0602(2) Uani 1 1 d . . . . .
S9 S 0.05427(8) 0.84235(8) 0.92055(8) 0.0614(2) Uani 1 1 d . . . . .
S4 S 0.35611(8) 0.06341(8) 1.02433(7) 0.0595(2) Uani 1 1 d . . . . .
S2 S 0.26415(8) 0.32788(8) 0.98848(7) 0.0624(3) Uani 1 1 d . . . . .
S7 S 0.15942(9) 0.58020(8) 0.95813(7) 0.0645(3) Uani 1 1 d . . . . .
S6 S 0.01169(9) 0.60717(8) 0.77130(8) 0.0674(3) Uani 1 1 d . . . . .
S8 S -0.07948(10) 0.87000(9) 0.74657(8) 0.0756(3) Uani 1 1 d . . . . .
S5 S 0.36381(10) -0.16137(8) 0.98815(9) 0.0795(3) Uani 1 1 d . . . . .
S10 S -0.09641(10) 1.08080(9) 0.80822(10) 0.0860(3) Uani 1 1 d . . . . .
Br1A Br 0.07804(10) 0.14510(12) 0.54060(15) 0.1033(5) Uani 0.580(3) 1 d . . P A 3
O5 O 0.3589(2) 0.3932(3) 0.6182(2) 0.0790(8) Uani 1 1 d . . . . .
O6 O 0.5650(2) 0.2203(3) 0.6240(2) 0.0853(8) Uani 1 1 d . . . . .
O4 O 0.2563(2) 0.5353(3) 0.4211(2) 0.0920(9) Uani 1 1 d . . . . .
O1 O 0.6403(3) 0.1425(3) 0.4563(2) 0.0939(9) Uani 1 1 d . . . . .
N1 N 0.3964(3) 0.2937(3) 0.4586(2) 0.0698(8) Uani 1 1 d . U . . .
H1BD H 0.437376 0.273545 0.405972 0.084 Uiso 0.421(15) 1 calc R U P B 2
H1BE H 0.448945 0.294635 0.500598 0.084 Uiso 0.421(15) 1 calc R U P B 2
H1BF H 0.351545 0.367297 0.430818 0.084 Uiso 0.421(15) 1 calc R U P B 2
H1AA H 0.475139 0.262047 0.465896 0.084 Uiso 0.579(15) 1 calc R U P B 1
H1AB H 0.367398 0.320089 0.510432 0.084 Uiso 0.579(15) 1 calc R U P B 1
H1AC H 0.388003 0.355777 0.395217 0.084 Uiso 0.579(15) 1 calc R U P B 1
O3 O 0.3237(3) 0.4696(3) 0.2525(2) 0.1031(10) Uani 1 1 d . . . . .
O2 O 0.5400(3) 0.3056(4) 0.2632(2) 0.1247(14) Uani 1 1 d . . . . .
C19 C 0.0701(3) 0.7149(3) 0.8894(3) 0.0505(8) Uani 1 1 d . . . . .
C15 C 0.1964(3) 0.2081(3) 0.8852(2) 0.0479(7) Uani 1 1 d . U . . .
C16 C 0.2663(3) 0.2029(3) 0.9596(2) 0.0492(8) Uani 1 1 d . U . . .
C18 C 0.0067(3) 0.7265(3) 0.8088(3) 0.0551(8) Uani 1 1 d . . . . .
C20 C -0.0434(3) 0.9385(3) 0.8245(3) 0.0618(9) Uani 1 1 d . . . . .
C17 C 0.3112(3) -0.0158(3) 0.9615(3) 0.0558(8) Uani 1 1 d . . . . .
C10 C 0.3039(4) 0.5179(4) 0.5878(3) 0.0866(13) Uani 1 1 d . . . . .
H10A H 0.364441 0.570254 0.549278 0.104 Uiso 1 1 calc R U . . .
H10B H 0.272054 0.533994 0.651194 0.104 Uiso 1 1 calc R U . . .
C8 C 0.1784(4) 0.5756(4) 0.3409(4) 0.0998(15) Uani 1 1 d . . . . .
H8A H 0.136028 0.656987 0.331023 0.120 Uiso 1 1 calc R U . . .
H8B H 0.117790 0.522156 0.361227 0.120 Uiso 1 1 calc R U . . .
C11 C 0.4471(4) 0.3585(5) 0.6932(3) 0.0898(13) Uani 1 1 d . . . . .
H11A H 0.408758 0.367714 0.758196 0.108 Uiso 1 1 calc R U . . .
H11B H 0.509589 0.410282 0.663936 0.108 Uiso 1 1 calc R U . . .
C12 C 0.5028(4) 0.2298(5) 0.7177(3) 0.0925(14) Uani 1 1 d . . . . .
H12A H 0.559456 0.202742 0.772993 0.111 Uiso 1 1 calc R U . . .
H12B H 0.439886 0.178453 0.743742 0.111 Uiso 1 1 calc R U . . .
C9 C 0.2034(4) 0.5444(4) 0.5188(4) 0.0979(15) Uani 1 1 d . . . . .
H9A H 0.147340 0.486386 0.553928 0.117 Uiso 1 1 calc R U . . .
H9B H 0.158479 0.625889 0.504970 0.117 Uiso 1 1 calc R U . . .
C14 C 0.7136(4) 0.1167(5) 0.5398(4) 0.1041(16) Uani 1 1 d . . . . .
H14A H 0.761790 0.181223 0.520325 0.125 Uiso 1 1 calc R U . . .
H14B H 0.769387 0.040781 0.551151 0.125 Uiso 1 1 calc R U . . .
C3 C 0.7052(5) 0.1725(5) 0.3547(4) 0.1082(17) Uani 1 1 d . . . . .
H3A H 0.746375 0.240858 0.340160 0.130 Uiso 1 1 calc R U . . .
H3B H 0.767069 0.103604 0.355129 0.130 Uiso 1 1 calc R U . . .
C13 C 0.6368(5) 0.1065(4) 0.6395(4) 0.1073(16) Uani 1 1 d . . . . .
H13A H 0.584897 0.045381 0.657117 0.129 Uiso 1 1 calc R U . . .
H13B H 0.688102 0.081859 0.698247 0.129 Uiso 1 1 calc R U . . .
C7 C 0.2451(4) 0.5778(4) 0.2404(4) 0.0932(14) Uani 1 1 d . . . . .
H7A H 0.187037 0.593177 0.188800 0.112 Uiso 1 1 calc R U . . .
H7B H 0.291893 0.644494 0.211983 0.112 Uiso 1 1 calc R U . . .
C4 C 0.6270(5) 0.2034(6) 0.2725(4) 0.125(2) Uani 1 1 d . . . . .
H4A H 0.675582 0.218465 0.204950 0.149 Uiso 1 1 calc R U . . .
H4B H 0.586002 0.134881 0.287228 0.149 Uiso 1 1 calc R U . . .
C6 C 0.3994(5) 0.4708(6) 0.1617(4) 0.127(2) Uani 1 1 d . . . . .
H6A H 0.451659 0.531865 0.142731 0.152 Uiso 1 1 calc R U . . .
H6B H 0.349086 0.494453 0.102461 0.152 Uiso 1 1 calc R U . . .
C5 C 0.4735(6) 0.3565(7) 0.1759(4) 0.155(3) Uani 1 1 d . . . . .
H5A H 0.421348 0.299862 0.180788 0.186 Uiso 1 1 calc R U . . .
H5B H 0.529288 0.366794 0.112634 0.186 Uiso 1 1 calc R U . . .
C1A C 0.312(2) 0.199(2) 0.525(2) 0.108(6) Uani 0.421(15) 1 d . U P B 2
H1AD H 0.303418 0.164061 0.475154 0.130 Uiso 0.421(15) 1 calc R U P B 2
H1AE H 0.366054 0.136790 0.576555 0.130 Uiso 0.421(15) 1 calc R U P B 2
C1 C 0.3299(19) 0.2021(19) 0.465(2) 0.165(7) Uani 0.579(15) 1 d . U P B 1
H1A H 0.365959 0.172521 0.410082 0.198 Uiso 0.579(15) 1 calc R U P B 1
H1B H 0.343775 0.134284 0.533703 0.198 Uiso 0.579(15) 1 calc R U P B 1
Br1B Br 0.1058(3) 0.2298(4) 0.4748(4) 0.0996(16) Uani 0.182(2) 1 d . . P B 2
Br1 Br 0.1220(5) 0.2032(6) 0.5680(5) 0.164(2) Uani 0.239(3) 1 d . . P B 1
C2 C 0.2082(11) 0.2311(10) 0.4561(11) 0.154(7) Uani 0.579(15) 1 d . U P B 1
H2A H 0.186296 0.186707 0.418625 0.185 Uiso 0.579(15) 1 calc R U P B 1
H2B H 0.189400 0.317415 0.411762 0.185 Uiso 0.579(15) 1 calc R U P B 1
C2A C 0.220(2) 0.194(2) 0.5730(18) 0.157(9) Uani 0.421(15) 1 d . . P B 2
H2AA H 0.203204 0.252698 0.606128 0.188 Uiso 0.421(15) 1 calc R U P B 2
H2AB H 0.218203 0.112914 0.628581 0.188 Uiso 0.421(15) 1 calc R U P B 2

loop_
_atom_site_aniso_label
_atom_site_aniso_U_11
_atom_site_aniso_U_22
_atom_site_aniso_U_33
_atom_site_aniso_U_23
_atom_site_aniso_U_13
_atom_site_aniso_U_12
Ni1 0.0534(3) 0.0383(2) 0.0592(3) -0.0176(2) -0.01467(19) 0.00341(19)
S1 0.0602(5) 0.0439(4) 0.0662(6) -0.0184(4) -0.0246(4) 0.0031(4)
S3 0.0655(5) 0.0451(5) 0.0749(6) -0.0261(4) -0.0194(4) -0.0034(4)
S9 0.0656(5) 0.0441(5) 0.0749(6) -0.0255(4) -0.0134(4) 0.0004(4)
S4 0.0631(5) 0.0445(5) 0.0693(6) -0.0236(4) -0.0234(4) 0.0108(4)
S2 0.0715(6) 0.0457(5) 0.0750(6) -0.0296(4) -0.0319(5) 0.0113(4)
S7 0.0749(6) 0.0436(5) 0.0754(6) -0.0228(4) -0.0339(5) 0.0086(4)
S6 0.0769(6) 0.0500(5) 0.0781(6) -0.0282(5) -0.0352(5) 0.0114(5)
S8 0.0796(6) 0.0499(5) 0.0908(7) -0.0242(5) -0.0375(5) 0.0186(5)
S5 0.0931(7) 0.0438(5) 0.1019(8) -0.0329(5) -0.0250(6) 0.0104(5)
S10 0.0830(7) 0.0466(5) 0.1199(9) -0.0327(6) -0.0170(6) 0.0139(5)
Br1A 0.0752(6) 0.0812(8) 0.1381(11) -0.0332(7) 0.0087(6) -0.0131(5)
O5 0.0754(17) 0.090(2) 0.0801(18) -0.0444(16) -0.0058(14) -0.0074(15)
O6 0.0840(19) 0.083(2) 0.0744(18) -0.0211(15) -0.0193(15) 0.0067(16)
O4 0.0799(19) 0.096(2) 0.091(2) -0.0395(18) -0.0172(16) 0.0189(16)
O1 0.0803(19) 0.099(2) 0.090(2) -0.0311(18) -0.0159(16) 0.0063(17)
N1 0.0627(19) 0.076(2) 0.072(2) -0.0327(17) -0.0167(15) 0.0043(17)
O3 0.092(2) 0.117(3) 0.083(2) -0.0309(19) -0.0292(17) 0.0188(19)
O2 0.122(3) 0.160(3) 0.083(2) -0.065(2) -0.0296(19) 0.048(3)
C19 0.0482(18) 0.0389(17) 0.060(2) -0.0180(15) -0.0060(15) 0.0004(14)
C15 0.0465(17) 0.0382(16) 0.0550(19) -0.0158(14) -0.0075(14) -0.0013(14)
C16 0.0463(17) 0.0371(16) 0.060(2) -0.0172(15) -0.0107(15) 0.0040(14)
C18 0.0532(19) 0.0392(17) 0.064(2) -0.0142(16) -0.0157(16) 0.0066(15)
C20 0.058(2) 0.0450(19) 0.076(2) -0.0215(18) -0.0035(17) 0.0013(16)
C17 0.0561(19) 0.0442(18) 0.063(2) -0.0197(16) -0.0041(16) -0.0030(15)
C10 0.095(3) 0.082(3) 0.092(3) -0.049(3) 0.014(3) -0.019(3)
C8 0.075(3) 0.090(3) 0.117(4) -0.029(3) -0.042(3) 0.026(3)
C11 0.085(3) 0.128(4) 0.072(3) -0.052(3) 0.000(2) -0.027(3)
C12 0.096(3) 0.111(4) 0.061(3) -0.020(3) -0.017(2) -0.017(3)
C9 0.087(3) 0.088(3) 0.115(4) -0.050(3) 0.000(3) 0.011(3)
C14 0.084(3) 0.099(4) 0.124(4) -0.047(3) -0.046(3) 0.031(3)
C3 0.095(4) 0.105(4) 0.106(4) -0.039(3) 0.004(3) 0.014(3)
C13 0.117(4) 0.087(3) 0.097(4) -0.020(3) -0.052(3) 0.025(3)
C7 0.084(3) 0.087(3) 0.094(3) -0.017(3) -0.041(3) 0.002(3)
C4 0.116(4) 0.158(5) 0.099(4) -0.071(4) -0.006(3) 0.022(4)
C6 0.122(4) 0.173(6) 0.067(3) -0.044(4) -0.037(3) 0.027(4)
C5 0.147(5) 0.217(8) 0.088(4) -0.074(5) -0.040(4) 0.050(5)
C1A 0.074(10) 0.134(12) 0.150(16) -0.085(13) 0.003(11) -0.033(9)
C1 0.158(16) 0.161(12) 0.194(17) -0.079(13) 0.057(13) -0.096(11)
Br1B 0.071(2) 0.123(3) 0.108(3) -0.048(3) -0.0259(18) -0.0041(19)
Br1 0.118(3) 0.189(4) 0.165(5) -0.076(3) 0.021(3) 0.006(3)
C2 0.104(10) 0.123(8) 0.179(13) 0.038(7) -0.067(8) -0.066(7)
C2A 0.111(17) 0.23(2) 0.19(2) -0.153(18) -0.064(16) 0.031(16)

loop_
_atom_type_symbol
_atom_type_description
_atom_type_scat_dispersion_real
_atom_type_scat_dispersion_imag
_atom_type_scat_source
C C 0.0033 0.0016 'International Tables Vol C Tables 4.2.6.8 and 6.1.1.4'
H H 0.0000 0.0000 'International Tables Vol C Tables 4.2.6.8 and 6.1.1.4'
Br Br -0.2901 2.4595 'International Tables Vol C Tables 4.2.6.8 and 6.1.1.4'
N N 0.0061 0.0033 'International Tables Vol C Tables 4.2.6.8 and 6.1.1.4'
Ni Ni 0.3393 1.1124 'International Tables Vol C Tables 4.2.6.8 and 6.1.1.4'
O O 0.0106 0.0060 'International Tables Vol C Tables 4.2.6.8 and 6.1.1.4'
S S 0.1246 0.1234 'International Tables Vol C Tables 4.2.6.8 and 6.1.1.4'

loop_
_geom_angle_atom_site_label_1
_geom_angle_atom_site_label_2
_geom_angle_atom_site_label_3
_geom_angle
_geom_angle_site_symmetry_1
_geom_angle_site_symmetry_3
_geom_angle_publ_flag
S2 Ni1 S1 93.20(3) . . ?
S2 Ni1 S6 175.93(4) . . ?
S7 Ni1 S1 176.04(4) . . ?
S7 Ni1 S2 85.63(3) . . ?
S7 Ni1 S6 92.84(3) . . ?
S6 Ni1 S1 88.57(3) . . ?
C15 S1 Ni1 101.84(11) . . ?
C17 S3 C15 97.26(15) . . ?
C20 S9 C19 97.28(16) . . ?
C17 S4 C16 97.55(15) . . ?
C16 S2 Ni1 102.19(11) . . ?
C19 S7 Ni1 102.74(12) . . ?
C18 S6 Ni1 101.72(11) . . ?
C20 S8 C18 97.58(16) . . ?
C11 O5 C10 112.1(3) . . ?
C13 O6 C12 114.5(3) . . ?
C8 O4 C9 115.7(3) . . ?
C14 O1 C3 113.6(4) . . ?
H1BD N1 H1BE 109.5 . . ?
H1BD N1 H1BF 109.5 . . ?
H1BE N1 H1BF 109.5 . . ?
H1AA N1 H1AB 109.5 . . ?
H1AA N1 H1AC 109.5 . . ?
H1AB N1 H1AC 109.5 . . ?
C1A N1 H1BD 109.5 . . ?
C1A N1 H1BE 109.5 . . ?
C1A N1 H1BF 109.5 . . ?
C1 N1 H1AA 109.5 . . ?
C1 N1 H1AB 109.5 . . ?
C1 N1 H1AC 109.5 . . ?
C7 O3 C6 115.2(4) . . ?
C5 O2 C4 117.8(4) . . ?
S7 C19 S9 122.2(2) . . ?
C18 C19 S9 116.9(2) . . ?
C18 C19 S7 120.9(2) . . ?
S1 C15 S3 122.83(19) . . ?
C16 C15 S1 121.4(2) . . ?
C16 C15 S3 115.7(2) . . ?
S2 C16 S4 122.34(19) . . ?
C15 C16 S4 116.3(2) . . ?
C15 C16 S2 121.4(2) . . ?
S6 C18 S8 123.1(2) . . ?
C19 C18 S6 121.8(2) . . ?
C19 C18 S8 115.2(3) . . ?
S9 C20 S8 113.05(18) . . ?
S10 C20 S9 123.2(2) . . ?
S10 C20 S8 123.7(2) . . ?
S4 C17 S3 113.16(17) . . ?
S5 C17 S3 123.8(2) . . ?
S5 C17 S4 123.0(2) . . ?
O5 C10 H10A 109.8 . . ?
O5 C10 H10B 109.8 . . ?
O5 C10 C9 109.2(4) . . ?
H10A C10 H10B 108.3 . . ?
C9 C10 H10A 109.8 . . ?
C9 C10 H10B 109.8 . . ?
O4 C8 H8A 109.4 . . ?
O4 C8 H8B 109.4 . . ?
O4 C8 C7 111.0(4) . . ?
H8A C8 H8B 108.0 . . ?
C7 C8 H8A 109.4 . . ?
C7 C8 H8B 109.4 . . ?
O5 C11 H11A 109.9 . . ?
O5 C11 H11B 109.9 . . ?
O5 C11 C12 108.9(4) . . ?
H11A C11 H11B 108.3 . . ?
C12 C11 H11A 109.9 . . ?
C12 C11 H11B 109.9 . . ?
O6 C12 C11 108.8(4) . . ?
O6 C12 H12A 109.9 . . ?
O6 C12 H12B 109.9 . . ?
C11 C12 H12A 109.9 . . ?
C11 C12 H12B 109.9 . . ?
H12A C12 H12B 108.3 . . ?
O4 C9 C10 107.8(3) . . ?
O4 C9 H9A 110.1 . . ?
O4 C9 H9B 110.1 . . ?
C10 C9 H9A 110.1 . . ?
C10 C9 H9B 110.1 . . ?
H9A C9 H9B 108.5 . . ?
O1 C14 H14A 109.6 . . ?
O1 C14 H14B 109.6 . . ?
O1 C14 C13 110.3(4) . . ?
H14A C14 H14B 108.1 . . ?
C13 C14 H14A 109.6 . . ?
C13 C14 H14B 109.6 . . ?
O1 C3 H3A 109.3 . . ?
O1 C3 H3B 109.3 . . ?
H3A C3 H3B 107.9 . . ?
C4 C3 O1 111.7(4) . . ?
C4 C3 H3A 109.3 . . ?
C4 C3 H3B 109.3 . . ?
O6 C13 C14 108.5(4) . . ?
O6 C13 H13A 110.0 . . ?
O6 C13 H13B 110.0 . . ?
C14 C13 H13A 110.0 . . ?
C14 C13 H13B 110.0 . . ?
H13A C13 H13B 108.4 . . ?
O3 C7 C8 112.6(4) . . ?
O3 C7 H7A 109.1 . . ?
O3 C7 H7B 109.1 . . ?
C8 C7 H7A 109.1 . . ?
C8 C7 H7B 109.1 . . ?
H7A C7 H7B 107.8 . . ?
O2 C4 C3 112.5(5) . . ?
O2 C4 H4A 109.1 . . ?
O2 C4 H4B 109.1 . . ?
C3 C4 H4A 109.1 . . ?
C3 C4 H4B 109.1 . . ?
H4A C4 H4B 107.8 . . ?
O3 C6 H6A 108.9 . . ?
O3 C6 H6B 108.9 . . ?
O3 C6 C5 113.3(5) . . ?
H6A C6 H6B 107.7 . . ?
C5 C6 H6A 108.9 . . ?
C5 C6 H6B 108.9 . . ?
O2 C5 C6 115.5(5) . . ?
O2 C5 H5A 108.4 . . ?
O2 C5 H5B 108.4 . . ?
C6 C5 H5A 108.4 . . ?
C6 C5 H5B 108.4 . . ?
H5A C5 H5B 107.5 . . ?
N1 C1A H1AD 102.1 . . ?
N1 C1A H1AE 102.1 . . ?
H1AD C1A H1AE 104.8 . . ?
C2A C1A N1 140(2) . . ?
C2A C1A H1AD 102.1 . . ?
C2A C1A H1AE 102.1 . . ?
N1 C1 H1A 107.5 . . ?
N1 C1 H1B 107.5 . . ?
H1A C1 H1B 107.0 . . ?
C2 C1 N1 119.2(16) . . ?
C2 C1 H1A 107.5 . . ?
C2 C1 H1B 107.5 . . ?
C1 C2 Br1 116.2(14) . . ?
C1 C2 H2A 108.2 . . ?
C1 C2 H2B 108.2 . . ?
Br1 C2 H2A 108.2 . . ?
Br1 C2 H2B 108.2 . . ?
H2A C2 H2B 107.4 . . ?
C1A C2A Br1B 105.6(17) . . ?
C1A C2A H2AA 110.6 . . ?
C1A C2A H2AB 110.6 . . ?
Br1B C2A H2AA 110.6 . . ?
Br1B C2A H2AB 110.6 . . ?
H2AA C2A H2AB 108.8 . . ?

loop_
_geom_bond_atom_site_label_1
_geom_bond_atom_site_label_2
_geom_bond_distance
_geom_bond_site_symmetry_2
_geom_bond_publ_flag
Ni1 S1 2.1689(10) . ?
Ni1 S2 2.1582(9) . ?
Ni1 S7 2.1550(10) . ?
Ni1 S6 2.1677(9) . ?
S1 C15 1.721(3) . ?
S3 C15 1.742(3) . ?
S3 C17 1.730(3) . ?
S9 C19 1.742(3) . ?
S9 C20 1.715(4) . ?
S4 C16 1.735(3) . ?
S4 C17 1.717(4) . ?
S2 C16 1.718(3) . ?
S7 C19 1.708(3) . ?
S6 C18 1.719(3) . ?
S8 C18 1.743(3) . ?
S8 C20 1.736(4) . ?
S5 C17 1.651(3) . ?
S10 C20 1.644(3) . ?
O5 C10 1.424(5) . ?
O5 C11 1.413(5) . ?
O6 C12 1.405(5) . ?
O6 C13 1.401(5) . ?
O4 C8 1.373(5) . ?
O4 C9 1.422(5) . ?
O1 C14 1.404(5) . ?
O1 C3 1.414(5) . ?
N1 H1BD 0.8900 . ?
N1 H1BE 0.8900 . ?
N1 H1BF 0.8900 . ?
N1 H1AA 0.8900 . ?
N1 H1AB 0.8900 . ?
N1 H1AC 0.8900 . ?
N1 C1A 1.54(2) . ?
N1 C1 1.43(2) . ?
O3 C7 1.387(5) . ?
O3 C6 1.396(5) . ?
O2 C4 1.386(5) . ?
O2 C5 1.358(5) . ?
C19 C18 1.349(4) . ?
C15 C16 1.353(4) . ?
C10 H10A 0.9700 . ?
C10 H10B 0.9700 . ?
C10 C9 1.481(6) . ?
C8 H8A 0.9700 . ?
C8 H8B 0.9700 . ?
C8 C7 1.460(6) . ?
C11 H11A 0.9700 . ?
C11 H11B 0.9700 . ?
C11 C12 1.477(6) . ?
C12 H12A 0.9700 . ?
C12 H12B 0.9700 . ?
C9 H9A 0.9700 . ?
C9 H9B 0.9700 . ?
C14 H14A 0.9700 . ?
C14 H14B 0.9700 . ?
C14 C13 1.477(6) . ?
C3 H3A 0.9700 . ?
C3 H3B 0.9700 . ?
C3 C4 1.413(6) . ?
C13 H13A 0.9700 . ?
C13 H13B 0.9700 . ?
C7 H7A 0.9700 . ?
C7 H7B 0.9700 . ?
C4 H4A 0.9700 . ?
C4 H4B 0.9700 . ?
C6 H6A 0.9700 . ?
C6 H6B 0.9700 . ?
C6 C5 1.418(7) . ?
C5 H5A 0.9700 . ?
C5 H5B 0.9700 . ?
C1A H1AD 0.9700 . ?
C1A H1AE 0.9700 . ?
C1A C2A 1.14(3) . ?
C1 H1A 0.9700 . ?
C1 H1B 0.9700 . ?
C1 C2 1.35(2) . ?
Br1B C2A 1.858(17) . ?
Br1 C2 1.634(15) . ?
C2 H2A 0.9700 . ?
C2 H2B 0.9700 . ?
C2A H2AA 0.9700 . ?
C2A H2AB 0.9700 . ?

loop_
_geom_torsion_atom_site_label_1
_geom_torsion_atom_site_label_2
_geom_torsion_atom_site_label_3
_geom_torsion_atom_site_label_4
_geom_torsion
_geom_torsion_site_symmetry_1
_geom_torsion_site_symmetry_2
_geom_torsion_site_symmetry_3
_geom_torsion_site_symmetry_4
_geom_torsion_publ_flag
Ni1 S1 C15 S3 178.65(16) . . . . ?
Ni1 S1 C15 C16 1.3(3) . . . . ?
Ni1 S2 C16 S4 -178.79(17) . . . . ?
Ni1 S2 C16 C15 0.5(3) . . . . ?
Ni1 S7 C19 S9 178.21(17) . . . . ?
Ni1 S7 C19 C18 -0.8(3) . . . . ?
Ni1 S6 C18 S8 -179.57(19) . . . . ?
Ni1 S6 C18 C19 0.4(3) . . . . ?
S1 C15 C16 S4 178.04(17) . . . . ?
S1 C15 C16 S2 -1.3(4) . . . . ?
S3 C15 C16 S4 0.5(3) . . . . ?
S3 C15 C16 S2 -178.84(17) . . . . ?
S9 C19 C18 S6 -178.80(18) . . . . ?
S9 C19 C18 S8 1.2(4) . . . . ?
S7 C19 C18 S6 0.3(4) . . . . ?
S7 C19 C18 S8 -179.75(17) . . . . ?
O5 C10 C9 O4 -67.0(5) . . . . ?
O5 C11 C12 O6 63.6(5) . . . . ?
O4 C8 C7 O3 49.2(6) . . . . ?
O1 C14 C13 O6 -64.5(5) . . . . ?
O1 C3 C4 O2 62.2(7) . . . . ?
N1 C1A C2A Br1B 88(3) . . . . ?
N1 C1 C2 Br1 -93.5(19) . . . . ?
O3 C6 C5 O2 -52.1(8) . . . . ?
C19 S9 C20 S8 0.2(2) . . . . ?
C19 S9 C20 S10 -179.5(2) . . . . ?
C15 S3 C17 S4 -0.9(2) . . . . ?
C15 S3 C17 S5 179.7(2) . . . . ?
C16 S4 C17 S3 1.1(2) . . . . ?
C16 S4 C17 S5 -179.4(2) . . . . ?
C18 S8 C20 S9 0.3(2) . . . . ?
C18 S8 C20 S10 -180.0(2) . . . . ?
C20 S9 C19 S7 -179.9(2) . . . . ?
C20 S9 C19 C18 -0.9(3) . . . . ?
C20 S8 C18 S6 179.1(2) . . . . ?
C20 S8 C18 C19 -0.9(3) . . . . ?
C17 S3 C15 S1 -177.2(2) . . . . ?
C17 S3 C15 C16 0.2(3) . . . . ?
C17 S4 C16 S2 178.3(2) . . . . ?
C17 S4 C16 C15 -1.0(3) . . . . ?
C10 O5 C11 C12 -178.0(3) . . . . ?
C8 O4 C9 C10 -170.2(4) . . . . ?
C11 O5 C10 C9 -173.8(3) . . . . ?
C12 O6 C13 C14 -169.6(4) . . . . ?
C9 O4 C8 C7 172.2(4) . . . . ?
C14 O1 C3 C4 -177.2(5) . . . . ?
C3 O1 C14 C13 170.6(4) . . . . ?
C13 O6 C12 C11 171.2(4) . . . . ?
C7 O3 C6 C5 -176.9(5) . . . . ?
C4 O2 C5 C6 -170.8(5) . . . . ?
C6 O3 C7 C8 -173.5(4) . . . . ?
C5 O2 C4 C3 168.9(6) . . . . ?
